data_1577383
loop_
_publ_author_name
'Duy Tuan Doan'
'Thi Linh Giang Hoang'
'Thi Thom Nguyen'
'Thierry Maris'
'Phuong Nguyen-Triv'

_publ_section_title
;
 Functional organic ligands tailored by carboxylic acid and
 diaminotriazinyl for metal-organic framework preparations
;
_journal_name_full 'J Mol. Struct'
_journal_page_first 144349
_journal_paper_doi 10.1016/j.molstruc.2025.144349
_journal_volume 1352
_journal_year 2026
_chemical_formula_moiety 'C10 H10 N5 O2, Cl O4, H2 O'
_chemical_formula_sum 'C10 H12 Cl N5 O7'
_chemical_formula_weight 349.70
_chemical_name_systematic
;
2,4-diamino-6-(4-carboxyphenyl)-1,3,5-triazin-1-ium perchlorate monohydrate
;
_space_group_crystal_system monoclinic
_space_group_IT_number 14
_space_group_name_Hall '-P 2yn'
_space_group_name_H-M_alt 'P 1 21/n 1'
_atom_sites_solution_hydrogens mixed
_atom_sites_solution_primary dual
_audit_contact_author_name
;
;
_audit_creation_date 2024-02-28
_audit_creation_method
;
Olex2 1.5
(compiled 2023.08.24 svn.re1ec1418 for OlexSys, GUI svn.r6817)
;
_cell_angle_alpha 90
_cell_angle_beta 104.235(4)
_cell_angle_gamma 90
_cell_formula_units_Z 4
_cell_length_a 7.1156(3)
_cell_length_b 17.2446(6)
_cell_length_c 11.3834(4)
_cell_measurement_reflns_used 2667
_cell_measurement_temperature 293
_cell_measurement_theta_max 71.7040
_cell_measurement_theta_min 4.7410
_cell_volume 1353.92(9)
_computing_cell_refinement 'CrysAlisPro 1.171.41.113a (Rigaku OD, 2021)'
_computing_data_collection 'CrysAlisPro 1.171.41.113a (Rigaku OD, 2021)'
_computing_data_reduction 'CrysAlisPro 1.171.41.113a (Rigaku OD, 2021)'
_computing_molecular_graphics 'Olex2 1.5 (Dolomanov et al., 2009)'
_computing_publication_material 'Olex2 1.5 (Dolomanov et al., 2009)'
_computing_structure_refinement 'XL  (Sheldrick, 2008)'
_diffrn_ambient_temperature 293(2)
_diffrn_detector_area_resol_mean 8.0715
_diffrn_detector_type EosS2
_diffrn_measured_fraction_theta_full 0.992
_diffrn_measured_fraction_theta_max 0.970
_diffrn_measurement_device 'four-circle diffractometer'
_diffrn_measurement_device_type 'EosS2 detector'
_diffrn_measurement_method '\w scans'
_diffrn_radiation_type CuK\a
_diffrn_radiation_wavelength 1.54184
_diffrn_reflns_av_R_equivalents 0.0289
_diffrn_reflns_av_unetI/netI 0.0369
_diffrn_reflns_Laue_measured_fraction_full 0.992
_diffrn_reflns_Laue_measured_fraction_max 0.970
_diffrn_reflns_limit_h_max 8
_diffrn_reflns_limit_h_min -8
_diffrn_reflns_limit_k_max 18
_diffrn_reflns_limit_k_min -21
_diffrn_reflns_limit_l_max 13
_diffrn_reflns_limit_l_min -12
_diffrn_reflns_number 5500
_diffrn_reflns_point_group_measured_fraction_full 0.992
_diffrn_reflns_point_group_measured_fraction_max 0.970
_diffrn_reflns_theta_full 67.684
_diffrn_reflns_theta_max 71.855
_diffrn_reflns_theta_min 4.758
_exptl_absorpt_coefficient_mu 2.996
_exptl_absorpt_correction_T_max 1.0000
_exptl_absorpt_correction_T_min 0.81518
_exptl_absorpt_correction_type multi-scan
_exptl_absorpt_process_details
;
X-ray crystallographic data was collected by X-ray diffractometer 
from Rigaku Oxford Diffractometer_Gemini (dual X-ray source) with 
EosS2 detector at 41 mm in distance with the crystal. The crystal 
was mounted in a fiber loop and cooled by nitrogen gas flow at 100 K.
The data collection was carried out in binning 4x4 mode.
;
_exptl_crystal_colour 'clear light colourless'
_exptl_crystal_colour_lustre clear
_exptl_crystal_colour_modifier light
_exptl_crystal_colour_primary colourless
_exptl_crystal_density_diffrn 1.716
_exptl_crystal_description block
_exptl_crystal_F_000 720
_exptl_crystal_size_max 0.1
_exptl_crystal_size_mid 0.07
_exptl_crystal_size_min 0.06
_refine_diff_density_max 0.355
_refine_diff_density_min -0.406
_refine_diff_density_rms 0.063
_refine_ls_extinction_coef .
_refine_ls_extinction_method none
_refine_ls_goodness_of_fit_ref 1.026
_refine_ls_hydrogen_treatment mixed
_refine_ls_matrix_type full
_refine_ls_number_parameters 217
_refine_ls_number_reflns 2576
_refine_ls_number_restraints 3
_refine_ls_restrained_S_all 1.026
_refine_ls_R_factor_all 0.0454
_refine_ls_R_factor_gt 0.0384
_refine_ls_shift/su_max 0.001
_refine_ls_shift/su_mean 0.000
_refine_ls_structure_factor_coef Fsqd
_refine_ls_weighting_details 'w=1/[\s^2^(Fo^2^)+(0.0528P)^2^+0.5839P] where P=(Fo^2^+2Fc^2^)/3'
_refine_ls_weighting_scheme calc
_refine_ls_wR_factor_gt 0.0965
_refine_ls_wR_factor_ref 0.1010
_reflns_Friedel_coverage 0.000
_reflns_Friedel_fraction_full .
_reflns_Friedel_fraction_max .
_reflns_number_gt 2264
_reflns_number_total 2576
_reflns_threshold_expression 'I > 2\s(I)'
_cod_data_source_file 1-TD-01.cif
_cod_data_source_block td-01
_cod_database_code 1577383

loop_
_space_group_symop_id
_space_group_symop_operation_xyz
1 'x, y, z'
2 '-x+1/2, y+1/2, -z+1/2'
3 '-x, -y, -z'
4 'x-1/2, -y-1/2, z-1/2'

loop_
_atom_site_label
_atom_site_type_symbol
_atom_site_fract_x
_atom_site_fract_y
_atom_site_fract_z
_atom_site_U_iso_or_equiv
_atom_site_adp_type
_atom_site_occupancy
_atom_site_site_symmetry_order
_atom_site_calc_flag
_atom_site_refinement_flags_posn
_atom_site_refinement_flags_adp
_atom_site_refinement_flags_occupancy
_atom_site_disorder_assembly
_atom_site_disorder_group
Cl1 Cl 0.71933(7) 0.73972(3) 0.85492(4) 0.02010(15) Uani 1 1 d . . . . .
O2 O 0.6244(2) 0.50350(8) 0.88250(11) 0.0211(3) Uani 1 1 d . . . . .
H2 H 0.687623 0.493597 0.951339 0.032 Uiso 1 1 calc R U . . .
O1 O 0.5264(2) 0.38091(8) 0.88931(11) 0.0205(3) Uani 1 1 d . . . . .
O3 O -0.1224(2) 0.27319(9) 0.35455(13) 0.0243(3) Uani 1 1 d D . . . .
O4 O 0.7378(3) 0.65670(9) 0.86266(13) 0.0311(4) Uani 1 1 d . . . . .
O7 O 0.8428(2) 0.77308(10) 0.96372(14) 0.0304(4) Uani 1 1 d . . . . .
N2 N -0.1360(2) 0.48753(9) 0.11090(13) 0.0159(3) Uani 1 1 d . . . . .
O6 O 0.7768(3) 0.76730(10) 0.75027(14) 0.0351(4) Uani 1 1 d . . . . .
N5 N -0.0110(2) 0.41399(9) 0.28632(13) 0.0158(3) Uani 1 1 d . . . . .
H5 H -0.003483 0.370468 0.324085 0.019 Uiso 1 1 calc R U . . .
N4 N 0.0927(2) 0.54156(9) 0.28418(13) 0.0170(3) Uani 1 1 d . . . . .
O5 O 0.5221(2) 0.76167(10) 0.84733(16) 0.0358(4) Uani 1 1 d . . . . .
N1 N -0.2369(2) 0.36166(10) 0.12710(14) 0.0209(4) Uani 1 1 d . . . . .
H1A H -0.314360 0.364749 0.056181 0.025 Uiso 1 1 calc R U . . .
H1B H -0.230260 0.319473 0.168213 0.025 Uiso 1 1 calc R U . . .
N3 N -0.0246(2) 0.61252(10) 0.11300(14) 0.0204(4) Uani 1 1 d . . . . .
H3A H -0.095788 0.618598 0.040724 0.025 Uiso 1 1 calc R U . . .
H3B H 0.046198 0.650136 0.148800 0.025 Uiso 1 1 calc R U . . .
C3 C 0.0945(3) 0.47563(11) 0.33968(15) 0.0143(4) Uani 1 1 d . . . . .
C7 C 0.4214(3) 0.45173(11) 0.70509(15) 0.0158(4) Uani 1 1 d . . . . .
C1 C -0.1291(3) 0.42113(11) 0.17244(15) 0.0157(4) Uani 1 1 d . . . . .
C2 C -0.0239(3) 0.54577(11) 0.16870(16) 0.0159(4) Uani 1 1 d . . . . .
C5 C 0.2965(3) 0.53147(11) 0.52976(16) 0.0164(4) Uani 1 1 d . . . . .
H5A H 0.282383 0.579820 0.492433 0.020 Uiso 1 1 calc R U . . .
C4 C 0.2108(3) 0.46608(11) 0.46581(15) 0.0154(4) Uani 1 1 d . . . . .
C10 C 0.5288(3) 0.44124(11) 0.83446(15) 0.0156(4) Uani 1 1 d . . . . .
C6 C 0.4026(3) 0.52410(11) 0.64890(16) 0.0158(4) Uani 1 1 d . . . . .
H6 H 0.461174 0.567389 0.691282 0.019 Uiso 1 1 calc R U . . .
C8 C 0.3375(3) 0.38664(12) 0.64116(17) 0.0226(4) Uani 1 1 d . . . . .
H8 H 0.351042 0.338364 0.678723 0.027 Uiso 1 1 calc R U . . .
C9 C 0.2338(3) 0.39361(12) 0.52148(17) 0.0232(4) Uani 1 1 d . . . . .
H9 H 0.179495 0.349907 0.478369 0.028 Uiso 1 1 calc R U . . .
H3C H -0.072(5) 0.2291(12) 0.352(3) 0.057(10) Uiso 1 1 d D . . . .
H3D H -0.200(4) 0.273(2) 0.400(3) 0.052(10) Uiso 1 1 d D . . . .

loop_
_atom_site_aniso_label
_atom_site_aniso_U_11
_atom_site_aniso_U_22
_atom_site_aniso_U_33
_atom_site_aniso_U_23
_atom_site_aniso_U_13
_atom_site_aniso_U_12
Cl1 0.0240(2) 0.0196(3) 0.0155(2) 0.00282(16) 0.00251(17) -0.00036(17)
O2 0.0284(7) 0.0215(7) 0.0085(6) 0.0011(5) -0.0052(5) -0.0037(6)
O1 0.0276(7) 0.0200(7) 0.0097(6) 0.0018(5) -0.0033(5) -0.0028(5)
O3 0.0333(8) 0.0209(7) 0.0176(7) 0.0020(5) 0.0040(6) 0.0014(6)
O4 0.0452(10) 0.0200(8) 0.0236(8) 0.0013(6) -0.0001(7) 0.0000(6)
O7 0.0352(8) 0.0316(8) 0.0213(7) -0.0046(6) 0.0012(6) -0.0037(7)
N2 0.0173(7) 0.0206(8) 0.0084(7) -0.0005(6) 0.0005(6) 0.0011(6)
O6 0.0437(10) 0.0406(10) 0.0228(8) 0.0074(7) 0.0119(7) -0.0017(8)
N5 0.0202(7) 0.0188(8) 0.0064(7) 0.0013(6) -0.0005(6) 0.0017(6)
N4 0.0198(8) 0.0207(8) 0.0080(7) 0.0002(6) -0.0012(6) -0.0007(6)
O5 0.0265(8) 0.0388(10) 0.0403(10) 0.0047(7) 0.0048(7) 0.0026(7)
N1 0.0284(9) 0.0200(8) 0.0095(7) 0.0022(6) -0.0044(6) -0.0044(7)
N3 0.0280(9) 0.0198(8) 0.0097(7) 0.0011(6) -0.0025(6) -0.0018(7)
C3 0.0143(8) 0.0199(9) 0.0085(8) -0.0010(7) 0.0026(6) 0.0019(7)
C7 0.0155(8) 0.0230(9) 0.0077(8) 0.0001(7) 0.0008(6) 0.0014(7)
C1 0.0175(8) 0.0221(9) 0.0073(8) -0.0008(7) 0.0029(6) 0.0026(7)
C2 0.0175(8) 0.0213(9) 0.0085(8) -0.0002(7) 0.0024(7) 0.0019(7)
C5 0.0199(9) 0.0187(9) 0.0097(8) 0.0013(7) 0.0022(7) 0.0017(7)
C4 0.0156(8) 0.0222(9) 0.0078(8) 0.0014(7) 0.0017(7) 0.0017(7)
C10 0.0161(8) 0.0205(9) 0.0095(8) -0.0014(7) 0.0016(6) 0.0011(7)
C6 0.0170(8) 0.0201(9) 0.0099(8) -0.0023(7) 0.0021(7) -0.0005(7)
C8 0.0325(11) 0.0181(10) 0.0119(9) 0.0031(7) -0.0047(8) -0.0016(8)
C9 0.0286(10) 0.0214(10) 0.0140(9) -0.0004(7) -0.0055(8) -0.0028(8)

loop_
_atom_type_symbol
_atom_type_description
_atom_type_scat_dispersion_real
_atom_type_scat_dispersion_imag
_atom_type_scat_source
C C 0.0181 0.0091 'International Tables Vol C Tables 4.2.6.8 and 6.1.1.4'
H H 0.0000 0.0000 'International Tables Vol C Tables 4.2.6.8 and 6.1.1.4'
Cl Cl 0.3639 0.7018 'International Tables Vol C Tables 4.2.6.8 and 6.1.1.4'
N N 0.0311 0.0180 'International Tables Vol C Tables 4.2.6.8 and 6.1.1.4'
O O 0.0492 0.0322 'International Tables Vol C Tables 4.2.6.8 and 6.1.1.4'

loop_
_geom_angle_atom_site_label_1
_geom_angle_atom_site_label_2
_geom_angle_atom_site_label_3
_geom_angle
_geom_angle_site_symmetry_1
_geom_angle_site_symmetry_3
O4 Cl1 O7 108.40(10) . .
O6 Cl1 O4 109.94(10) . .
O6 Cl1 O7 109.99(10) . .
O6 Cl1 O5 109.70(11) . .
O5 Cl1 O4 109.83(11) . .
O5 Cl1 O7 108.95(10) . .
C10 O2 H2 109.5 . .
H3C O3 H3D 112(3) . .
C1 N2 C2 116.18(15) . .
C3 N5 H5 120.1 . .
C3 N5 C1 119.88(16) . .
C1 N5 H5 120.1 . .
C3 N4 C2 116.30(16) . .
H1A N1 H1B 120.0 . .
C1 N1 H1A 120.0 . .
C1 N1 H1B 120.0 . .
H3A N3 H3B 120.0 . .
C2 N3 H3A 120.0 . .
C2 N3 H3B 120.0 . .
N5 C3 C4 117.61(16) . .
N4 C3 N5 122.02(16) . .
N4 C3 C4 120.36(16) . .
C6 C7 C10 121.93(17) . .
C8 C7 C10 117.91(17) . .
C8 C7 C6 120.16(16) . .
N2 C1 N5 120.59(17) . .
N1 C1 N2 121.49(16) . .
N1 C1 N5 117.91(17) . .
N2 C2 N4 124.97(17) . .
N3 C2 N2 119.04(16) . .
N3 C2 N4 115.98(17) . .
C4 C5 H5A 120.1 . .
C6 C5 H5A 120.1 . .
C6 C5 C4 119.88(17) . .
C5 C4 C3 118.93(17) . .
C9 C4 C3 121.10(17) . .
C9 C4 C5 119.96(16) . .
O2 C10 C7 113.44(16) . .
O1 C10 O2 123.77(16) . .
O1 C10 C7 122.79(17) . .
C7 C6 H6 120.0 . .
C5 C6 C7 119.92(17) . .
C5 C6 H6 120.0 . .
C7 C8 H8 120.0 . .
C9 C8 C7 120.06(18) . .
C9 C8 H8 120.0 . .
C4 C9 H9 120.0 . .
C8 C9 C4 119.99(18) . .
C8 C9 H9 120.0 . .

loop_
_geom_bond_atom_site_label_1
_geom_bond_atom_site_label_2
_geom_bond_distance
_geom_bond_site_symmetry_2
Cl1 O4 1.4383(16) .
Cl1 O7 1.4496(16) .
Cl1 O6 1.4324(16) .
Cl1 O5 1.4356(18) .
O2 H2 0.8200 .
O2 C10 1.316(2) .
O1 C10 1.216(2) .
O3 H3C 0.844(15) .
O3 H3D 0.843(15) .
N2 C1 1.337(3) .
N2 C2 1.349(3) .
N5 H5 0.8600 .
N5 C3 1.356(2) .
N5 C1 1.366(2) .
N4 C3 1.299(3) .
N4 C2 1.373(2) .
N1 H1A 0.8600 .
N1 H1B 0.8600 .
N1 C1 1.308(3) .
N3 H3A 0.8600 .
N3 H3B 0.8600 .
N3 C2 1.314(3) .
C3 C4 1.480(2) .
C7 C10 1.494(2) .
C7 C6 1.394(3) .
C7 C8 1.390(3) .
C5 H5A 0.9300 .
C5 C4 1.398(3) .
C5 C6 1.386(2) .
C4 C9 1.392(3) .
C6 H6 0.9300 .
C8 H8 0.9300 .
C8 C9 1.386(3) .
C9 H9 0.9300 .

loop_
_geom_hbond_atom_site_label_D
_geom_hbond_atom_site_label_H
_geom_hbond_atom_site_label_A
_geom_hbond_distance_DH
_geom_hbond_distance_HA
_geom_hbond_distance_DA
_geom_hbond_angle_DHA
_geom_hbond_site_symmetry_A
_geom_hbond_publ_flag
O2 H2 N2 0.82 1.94 2.750(2) 169.3 1_656 yes
N5 H5 O3 0.86 1.95 2.726(2) 149.8 . yes
N1 H1A O1 0.86 1.98 2.834(2) 173.7 1_454 yes
N1 H1B O3 0.86 2.22 2.942(2) 141.6 . yes
N1 H1B O5 0.86 2.47 3.003(2) 120.4 3_566 yes
N3 H3A O4 0.86 2.18 3.032(2) 169.4 1_454 yes
N3 H3B O6 0.86 2.26 3.112(2) 169.4 4_575 yes
O3 H3C O1 0.844(15) 2.032(18) 2.852(2) 164(3) 4_565 yes
O3 H3C O6 0.844(15) 2.64(3) 3.066(2) 113(3) 3_666 yes
O3 H3D O7 0.843(15) 2.055(16) 2.887(2) 169(3) 2_546 yes

loop_
_geom_torsion_atom_site_label_1
_geom_torsion_atom_site_label_2
_geom_torsion_atom_site_label_3
_geom_torsion_atom_site_label_4
_geom_torsion
_geom_torsion_site_symmetry_1
_geom_torsion_site_symmetry_2
_geom_torsion_site_symmetry_3
_geom_torsion_site_symmetry_4
N5 C3 C4 C5 -170.07(17) . . . .
N5 C3 C4 C9 9.1(3) . . . .
N4 C3 C4 C5 8.8(3) . . . .
N4 C3 C4 C9 -171.96(18) . . . .
C3 N5 C1 N2 2.7(3) . . . .
C3 N5 C1 N1 -176.08(17) . . . .
C3 N4 C2 N2 0.8(3) . . . .
C3 N4 C2 N3 -179.82(17) . . . .
C3 C4 C9 C8 -177.63(19) . . . .
C7 C8 C9 C4 -1.0(3) . . . .
C1 N2 C2 N4 -0.5(3) . . . .
C1 N2 C2 N3 -179.91(17) . . . .
C1 N5 C3 N4 -2.5(3) . . . .
C1 N5 C3 C4 176.37(16) . . . .
C2 N2 C1 N5 -1.3(2) . . . .
C2 N2 C1 N1 177.52(17) . . . .
C2 N4 C3 N5 0.8(3) . . . .
C2 N4 C3 C4 -178.08(16) . . . .
C5 C4 C9 C8 1.6(3) . . . .
C4 C5 C6 C7 -0.9(3) . . . .
C10 C7 C6 C5 -178.02(17) . . . .
C10 C7 C8 C9 178.99(19) . . . .
C6 C7 C10 O2 -9.1(3) . . . .
C6 C7 C10 O1 170.56(18) . . . .
C6 C7 C8 C9 -0.4(3) . . . .
C6 C5 C4 C3 178.60(16) . . . .
C6 C5 C4 C9 -0.6(3) . . . .
C8 C7 C10 O2 171.46(18) . . . .
C8 C7 C10 O1 -8.9(3) . . . .
C8 C7 C6 C5 1.4(3) . . . .

_cod_database_fobs_code 1577383
